data_7235793
loop_
_publ_author_name
'Bian, Chengming'
'Zhang, Man'
'Li, Chuan'
'Zhou, Zhiming'

_publ_section_title
;
 3-Nitro-1-(2H-tetrazol-5-yl)-1H-1,2,4-triazol-5-amine (HANTT) and its
 energetic salts: highly thermally stable energetic materials with low
 sensitivity
;
_journal_issue 1
_journal_name_full 'Journal of Materials Chemistry A'
_journal_page_first 163
_journal_paper_doi 10.1039/C4TA04107K
_journal_volume 3
_journal_year 2015
_chemical_formula_sum 'C3 H5 N9 O3'
_chemical_formula_weight 215.16
_chemical_name_systematic HANTT
_space_group_IT_number 14
_space_group_name_Hall '-P 2ybc'
_space_group_name_H-M_alt 'P 1 21/c 1'
_symmetry_cell_setting monoclinic
_symmetry_space_group_name_H-M 'P 1 21/c 1'
_atom_sites_solution_hydrogens difmap
_atom_sites_solution_primary direct
_atom_sites_solution_secondary difmap
_audit_creation_method SHELXL-97
_cell_angle_alpha 90.00
_cell_angle_beta 106.122(4)
_cell_angle_gamma 90.00
_cell_formula_units_Z 4
_cell_length_a 10.830(4)
_cell_length_b 5.0641(18)
_cell_length_c 15.865(6)
_cell_measurement_reflns_used 2855
_cell_measurement_temperature 153(2)
_cell_measurement_theta_max 29.123
_cell_measurement_theta_min 2.659
_cell_volume 835.9(5)
_computing_cell_refinement 'CrystalClear (Rigaku Inc., 2008)'
_computing_data_collection 'CrystalClear (Rigaku Inc., 2008)'
_computing_data_reduction 'CrystalClear (Rigaku Inc., 2008)'
_computing_structure_refinement 'SHELXL-97 (Sheldrick, 1997)'
_computing_structure_solution 'SHELXS-97 (Sheldrick, 1990)'
_diffrn_ambient_temperature 153(2)
_diffrn_detector_area_resol_mean 28.5714
_diffrn_measured_fraction_theta_full 0.999
_diffrn_measured_fraction_theta_max 0.999
_diffrn_measurement_device_type AFC10/Saturn724+
_diffrn_measurement_method 'phi and omega scans'
_diffrn_radiation_monochromator graphite
_diffrn_radiation_source 'Rotating Anode'
_diffrn_radiation_type MoK\a
_diffrn_radiation_wavelength 0.71073
_diffrn_reflns_av_R_equivalents 0.0264
_diffrn_reflns_av_sigmaI/netI 0.0263
_diffrn_reflns_limit_h_max 14
_diffrn_reflns_limit_h_min -14
_diffrn_reflns_limit_k_max 6
_diffrn_reflns_limit_k_min -6
_diffrn_reflns_limit_l_max 21
_diffrn_reflns_limit_l_min -21
_diffrn_reflns_number 8220
_diffrn_reflns_theta_full 29.13
_diffrn_reflns_theta_max 29.13
_diffrn_reflns_theta_min 2.67
_diffrn_standards_decay_% 0
_diffrn_standards_interval_count 0
_diffrn_standards_interval_time 0
_diffrn_standards_number 0
_exptl_absorpt_coefficient_mu 0.149
_exptl_absorpt_correction_T_max 0.9926
_exptl_absorpt_correction_T_min 0.9172
_exptl_absorpt_correction_type Multi-scans
_exptl_crystal_colour Yellow
_exptl_crystal_density_diffrn 1.710
_exptl_crystal_density_method 'not measured'
_exptl_crystal_description Prism
_exptl_crystal_F_000 440
_exptl_crystal_size_max 0.59
_exptl_crystal_size_mid 0.13
_exptl_crystal_size_min 0.05
_refine_diff_density_max 0.291
_refine_diff_density_min -0.191
_refine_diff_density_rms 0.046
_refine_ls_extinction_method none
_refine_ls_goodness_of_fit_ref 1.003
_refine_ls_hydrogen_treatment X,Y,Z,Ueq
_refine_ls_matrix_type full
_refine_ls_number_parameters 156
_refine_ls_number_reflns 2245
_refine_ls_number_restraints 0
_refine_ls_restrained_S_all 1.003
_refine_ls_R_factor_all 0.0536
_refine_ls_R_factor_gt 0.0412
_refine_ls_shift/su_max 0.000
_refine_ls_shift/su_mean 0.000
_refine_ls_structure_factor_coef Fsqd
_refine_ls_weighting_details 'calc w=1/[\s^2^(Fo^2^)+(0.0671P)^2^+0.1060P] where P=(Fo^2^+2Fc^2^)/3'
_refine_ls_weighting_scheme calc
_refine_ls_wR_factor_gt 0.1034
_refine_ls_wR_factor_ref 0.1122
_reflns_number_gt 1916
_reflns_number_total 2245
_reflns_threshold_expression >2sigma(I)
_cod_data_source_file c4ta04107k2.cif
_cod_data_source_block bo2979
_cod_depositor_comments
;
The following automatic conversions were performed:

data item '_symmetry_cell_setting' value 'Monoclinic' was changed to
'monoclinic' in accordance with the
/home/saulius/struct/COD-crude-data/automatic-downloads/DataCite-retrospective/RSC/depositions/lib/dictionaries/cif_core.dic
dictionary named 'cif_core.dic' version 2.4.2 last updated on
2011-04-26.

Automatic conversion script
Id: cif_fix_values 6909 2019-04-08 15:41:33Z antanas 
;
_cod_original_sg_symbol_H-M P2(1)/c
_cod_database_code 7235793

loop_
_symmetry_equiv_pos_as_xyz
'x, y, z'
'-x, y+1/2, -z+1/2'
'-x, -y, -z'
'x, -y-1/2, z-1/2'

loop_
_atom_site_label
_atom_site_type_symbol
_atom_site_fract_x
_atom_site_fract_y
_atom_site_fract_z
_atom_site_U_iso_or_equiv
_atom_site_adp_type
_atom_site_occupancy
_atom_site_symmetry_multiplicity
_atom_site_calc_flag
O1 O 0.44264(11) 0.3517(2) 0.28998(7) 0.0358(3) Uani 1 1 d
O2 O 0.29507(11) 0.6529(2) 0.26381(7) 0.0402(3) Uani 1 1 d
N1 N 0.26959(10) 0.4518(2) 0.50264(7) 0.0213(3) Uani 1 1 d
N2 N 0.25678(10) 0.5696(2) 0.42227(7) 0.0222(3) Uani 1 1 d
N3 N 0.41016(10) 0.2482(2) 0.44805(7) 0.0220(3) Uani 1 1 d
N4 N 0.39890(13) 0.1108(3) 0.58860(8) 0.0297(3) Uani 1 1 d
N5 N 0.36125(11) 0.4853(2) 0.31016(8) 0.0253(3) Uani 1 1 d
N6 N 0.18900(11) 0.3844(2) 0.62649(7) 0.0236(3) Uani 1 1 d
N7 N 0.10351(10) 0.5094(2) 0.65783(7) 0.0239(3) Uani 1 1 d
N8 N 0.06075(10) 0.7096(2) 0.60553(7) 0.0232(3) Uani 1 1 d
N9 N 0.11294(11) 0.7304(2) 0.53877(8) 0.0231(3) Uani 1 1 d
C1 C 0.36223(12) 0.2585(3) 0.51728(8) 0.0210(3) Uani 1 1 d
C2 C 0.34215(12) 0.4367(3) 0.39611(8) 0.0211(3) Uani 1 1 d
C3 C 0.19121(12) 0.5237(3) 0.55526(8) 0.0203(3) Uani 1 1 d
O3 O -0.11192(11) 0.9749(2) 0.65608(8) 0.0306(3) Uani 1 1 d
H3A H -0.105(2) 0.984(4) 0.7098(16) 0.052(6) Uiso 1 1 d
H3B H -0.146(2) 1.121(5) 0.6313(14) 0.054(6) Uiso 1 1 d
H4A H 0.4605(18) -0.017(4) 0.5908(12) 0.038(5) Uiso 1 1 d
H4B H 0.3654(17) 0.129(4) 0.6291(12) 0.036(5) Uiso 1 1 d
H8 H -0.0044(19) 0.832(4) 0.6212(13) 0.053(6) Uiso 1 1 d

loop_
_atom_site_aniso_label
_atom_site_aniso_U_11
_atom_site_aniso_U_22
_atom_site_aniso_U_33
_atom_site_aniso_U_23
_atom_site_aniso_U_13
_atom_site_aniso_U_12
O1 0.0440(6) 0.0439(6) 0.0269(6) 0.0063(5) 0.0223(5) 0.0181(5)
O2 0.0465(6) 0.0505(7) 0.0272(6) 0.0172(5) 0.0162(5) 0.0231(6)
N1 0.0240(5) 0.0259(6) 0.0169(5) 0.0017(4) 0.0101(4) 0.0079(4)
N2 0.0256(5) 0.0261(6) 0.0173(5) 0.0031(4) 0.0098(4) 0.0065(4)
N3 0.0234(5) 0.0270(6) 0.0177(5) 0.0013(4) 0.0094(4) 0.0072(4)
N4 0.0359(6) 0.0377(7) 0.0197(6) 0.0073(5) 0.0147(5) 0.0183(6)
N5 0.0290(6) 0.0304(6) 0.0191(5) 0.0034(4) 0.0109(4) 0.0074(5)
N6 0.0258(5) 0.0274(6) 0.0207(6) -0.0013(4) 0.0118(4) 0.0044(5)
N7 0.0245(5) 0.0273(6) 0.0227(6) -0.0039(4) 0.0114(4) 0.0013(4)
N8 0.0211(5) 0.0289(6) 0.0220(6) -0.0042(4) 0.0101(4) 0.0027(4)
N9 0.0233(5) 0.0272(6) 0.0216(6) -0.0024(4) 0.0109(4) 0.0059(4)
C1 0.0217(6) 0.0248(6) 0.0183(6) -0.0004(5) 0.0088(5) 0.0056(5)
C2 0.0230(6) 0.0249(6) 0.0168(6) 0.0010(5) 0.0081(5) 0.0050(5)
C3 0.0198(6) 0.0242(6) 0.0186(6) -0.0035(5) 0.0079(5) 0.0023(5)
O3 0.0389(6) 0.0323(6) 0.0260(6) 0.0048(5) 0.0177(5) 0.0145(5)

loop_
_atom_type_symbol
_atom_type_description
_atom_type_scat_dispersion_real
_atom_type_scat_dispersion_imag
_atom_type_scat_source
C C 0.0033 0.0016 'International Tables Vol C Tables 4.2.6.8 and 6.1.1.4'
H H 0.0000 0.0000 'International Tables Vol C Tables 4.2.6.8 and 6.1.1.4'
N N 0.0061 0.0033 'International Tables Vol C Tables 4.2.6.8 and 6.1.1.4'
O O 0.0106 0.0060 'International Tables Vol C Tables 4.2.6.8 and 6.1.1.4'

loop_
_geom_angle_atom_site_label_1
_geom_angle_atom_site_label_2
_geom_angle_atom_site_label_3
_geom_angle
C1 N1 N2 110.21(10)
C1 N1 C3 128.46(12)
N2 N1 C3 121.27(11)
C2 N2 N1 99.98(10)
C1 N3 C2 101.78(10)
C1 N4 H4A 118.1(11)
C1 N4 H4B 120.7(13)
H4A N4 H4B 121.2(17)
O2 N5 O1 125.05(12)
O2 N5 C2 118.07(11)
O1 N5 C2 116.88(11)
N7 N6 C3 104.06(11)
N8 N7 N6 107.00(10)
N7 N8 N9 114.22(11)
N7 N8 H8 117.5(11)
N9 N8 H8 128.3(11)
C3 N9 N8 99.73(11)
N4 C1 N3 125.92(12)
N4 C1 N1 125.40(11)
N3 C1 N1 108.67(11)
N2 C2 N3 119.36(12)
N2 C2 N5 120.64(11)
N3 C2 N5 119.97(11)
N9 C3 N6 114.99(11)
N9 C3 N1 123.36(12)
N6 C3 N1 121.65(12)
H3A O3 H3B 108.5(19)

loop_
_geom_bond_atom_site_label_1
_geom_bond_atom_site_label_2
_geom_bond_distance
O1 N5 1.2222(15)
O2 N5 1.2176(16)
N1 C1 1.3746(16)
N1 N2 1.3793(15)
N1 C3 1.3939(15)
N2 C2 1.3013(16)
N3 C1 1.3399(16)
N3 C2 1.3400(17)
N4 C1 1.3220(18)
N4 H4A 0.924(19)
N4 H4B 0.827(18)
N5 C2 1.4558(17)
N6 N7 1.3270(15)
N6 C3 1.3381(17)
N7 N8 1.3105(17)
N8 N9 1.3360(15)
N8 H8 1.02(2)
N9 C3 1.3267(17)
O3 H3A 0.84(2)
O3 H3B 0.87(2)

loop_
_geom_torsion_atom_site_label_1
_geom_torsion_atom_site_label_2
_geom_torsion_atom_site_label_3
_geom_torsion_atom_site_label_4
_geom_torsion
C1 N1 N2 C2 0.13(14)
C3 N1 N2 C2 -177.22(12)
C3 N6 N7 N8 0.00(14)
N6 N7 N8 N9 -0.10(15)
N7 N8 N9 C3 0.16(14)
C2 N3 C1 N4 -179.26(14)
C2 N3 C1 N1 -0.23(14)
N2 N1 C1 N4 179.10(14)
C3 N1 C1 N4 -3.8(2)
N2 N1 C1 N3 0.07(15)
C3 N1 C1 N3 177.17(13)
N1 N2 C2 N3 -0.31(16)
N1 N2 C2 N5 177.73(12)
C1 N3 C2 N2 0.36(16)
C1 N3 C2 N5 -177.70(12)
O2 N5 C2 N2 -0.1(2)
O1 N5 C2 N2 -179.59(13)
O2 N5 C2 N3 177.92(13)
O1 N5 C2 N3 -1.6(2)
N8 N9 C3 N6 -0.16(15)
N8 N9 C3 N1 179.15(12)
N7 N6 C3 N9 0.11(15)
N7 N6 C3 N1 -179.21(12)
C1 N1 C3 N9 173.46(13)
N2 N1 C3 N9 -9.7(2)
C1 N1 C3 N6 -7.3(2)
N2 N1 C3 N6 169.55(12)
